data_4126520
loop_
_publ_author_name
'Hennersdorf, Felix'
'Fr\"otschel, Julia'
'Weigand, Jan J.'

_publ_section_title
;
 Selective Derivatization of a Hexaphosphane from Functionalization of
 White Phosphorus.
;
_journal_name_full 'Journal of the American Chemical Society'
_journal_paper_doi 10.1021/jacs.7b07704
_journal_year 2017
_chemical_formula_moiety 'C70 H92 Cl Ga2 N4 P7, 0.147(C6 H6), 0.353(C5 H12)'
_chemical_formula_sum 'C72.65 H97.12 Cl Ga2 N4 P7'
_chemical_formula_weight 1418.05
_space_group_crystal_system triclinic
_space_group_IT_number 2
_space_group_name_Hall '-P 1'
_space_group_name_H-M_alt 'P -1'
_symmetry_space_group_name_Hall '-P 1'
_symmetry_space_group_name_H-M 'P -1'
_atom_sites_solution_hydrogens geom
_audit_creation_date 2017-06-20
_audit_creation_method
;
Olex2 1.2
(compiled 2015.09.30 svn.r3233 for OlexSys, GUI svn.r5103)
;
_cell_angle_alpha 95.3265(10)
_cell_angle_beta 91.7036(10)
_cell_angle_gamma 109.0404(13)
_cell_formula_units_Z 2
_cell_length_a 12.25250(16)
_cell_length_b 15.0461(2)
_cell_length_c 21.1012(2)
_cell_measurement_reflns_used 27744
_cell_measurement_temperature 100.00(10)
_cell_measurement_theta_max 75.9300
_cell_measurement_theta_min 3.1160
_cell_volume 3653.90(8)
_computing_cell_refinement 'CrysAlisPro 1.171.38.43 (Rigaku OD, 2015)'
_computing_data_collection 'CrysAlisPro 1.171.38.43 (Rigaku OD, 2015)'
_computing_data_reduction 'CrysAlisPro 1.171.38.43 (Rigaku OD, 2015)'
_computing_molecular_graphics 'Olex2 (Dolomanov et al., 2009)'
_computing_publication_material 'Olex2 (Dolomanov et al., 2009)'
_computing_structure_refinement 'ShelXL (Sheldrick, 2015)'
_computing_structure_solution 'ShelXT (Sheldrick, 2015)'
_diffrn_ambient_environment N~2~
_diffrn_ambient_temperature 100.00(10)
_diffrn_detector 'CCD plate'
_diffrn_detector_area_resol_mean 5.2850
_diffrn_detector_type AtlasS2
_diffrn_measured_fraction_theta_full 1.000
_diffrn_measured_fraction_theta_max 0.987
_diffrn_measurement_details
;
List of Runs (angles in degrees, time in seconds):

  # Type    Start    End  Width  t~exp~   \w     \q     \k     \f   Frames
--------------------------------------------------------------------------
  1  \w    -28.00  -1.00   0.50    0.50    --   42.75 -38.00  60.00   54
  2  \w     32.00 135.00   0.50    2.00    --  111.00 -15.00 -60.00  206
  3  \w    141.00 178.00   0.50    2.00    --  111.00  45.00-120.00   74
  4  \w    110.00 151.00   0.50    2.00    --  111.00 -15.00-180.00   82
  5  \w     83.00 115.00   0.50    2.00    --  111.00 -30.00-120.00   64
  6  \w     75.00 108.00   0.50    2.00    --  111.00 -94.00-120.00   66
  7  \w     77.00 121.00   0.50    2.00    --  111.00-125.00-180.00   88
  8  \w     77.00 120.00   0.50    2.00    --  111.00-125.00 -90.00   86
  9  \w     87.00 121.00   0.50    2.00    --  111.00-125.00 -60.00   68
 10  \w     64.00  97.00   0.50    2.00    --  111.00 -94.00-180.00   66
 11  \w     55.00  82.00   0.50    2.00    --  111.00-125.00 -60.00   54
 12  \w     50.00 121.00   0.50    2.00    --  111.00-125.00   0.00  142
 13  \w     94.00 121.00   0.50    2.00    --  111.00-125.00  60.00   54
 14  \w    101.00 140.00   0.50    2.00    --  111.00 -77.00  90.00   78
 15  \w     81.00 106.00   0.50    2.00    --  111.00 -94.00  90.00   50
 16  \w     79.00 121.00   0.50    2.00    --  111.00-125.00 120.00   84
 17  \w     63.00  90.00   0.50    2.00    --  111.00 -77.00  90.00   54
 18  \w     51.00  99.00   0.50    2.00    --  111.00-125.00  90.00   96
 19  \w     47.00  75.00   0.50    2.00    --  111.00-125.00  60.00   56
 20  \w     30.00  72.00   0.50    2.00    --  111.00 -94.00   0.00   84
 21  \w     40.00 102.00   0.50    2.00    --  111.00 -45.00  30.00  124
 22  \w     45.00  99.00   0.50    2.00    --  111.00 -45.00  90.00  108
 23  \w     42.00 111.00   0.50    2.00    --  111.00 -45.00 150.00  138
 24  \w     31.00 153.00   0.50    2.00    --  111.00 -15.00  60.00  244
 25  \w     39.00  68.00   0.50    2.00    --  111.00 -30.00-120.00   58
 26  \w     40.00 142.00   0.50    2.00    --  111.00 -77.00 -90.00  204
 27  \w     31.00  91.00   0.50    2.00    --  111.00 -15.00-180.00  120
 28  \w     30.00 107.00   0.50    0.50    --   42.75  38.00-120.00  154
 29  \w     14.00  82.00   0.50    0.50    --   42.75 -99.00 -90.00  136
 30  \w     25.00  76.00   0.50    0.50    --   42.75-125.00-180.00  102
 31  \w    -63.00  32.00   0.50    0.50    --  -38.50  57.00 120.00  190
 32  \w   -109.00 -15.00   0.50    0.50    --  -38.50 -57.00 -30.00  188
;
_diffrn_measurement_device 'four-circle diffractometer'
_diffrn_measurement_device_type 'SuperNova, Dual, Cu at zero, AtlasS2'
_diffrn_measurement_method '\w scans'
_diffrn_orient_matrix_type 'CrysAlisPro convention (1999,Acta A55,543-557)'
_diffrn_orient_matrix_UB_11 -0.1006387000
_diffrn_orient_matrix_UB_12 -0.0530800000
_diffrn_orient_matrix_UB_13 0.0389484000
_diffrn_orient_matrix_UB_21 -0.0503481000
_diffrn_orient_matrix_UB_22 0.0811779000
_diffrn_orient_matrix_UB_23 -0.0019153000
_diffrn_orient_matrix_UB_31 -0.0714233000
_diffrn_orient_matrix_UB_32 -0.0496461000
_diffrn_orient_matrix_UB_33 -0.0622725000
_diffrn_radiation_monochromator mirror
_diffrn_radiation_probe x-ray
_diffrn_radiation_type CuK\a
_diffrn_radiation_wavelength 1.54184
_diffrn_reflns_av_R_equivalents 0.0186
_diffrn_reflns_av_unetI/netI 0.0232
_diffrn_reflns_Laue_measured_fraction_full 1.000
_diffrn_reflns_Laue_measured_fraction_max 0.987
_diffrn_reflns_limit_h_max 14
_diffrn_reflns_limit_h_min -15
_diffrn_reflns_limit_k_max 18
_diffrn_reflns_limit_k_min -18
_diffrn_reflns_limit_l_max 19
_diffrn_reflns_limit_l_min -26
_diffrn_reflns_number 38794
_diffrn_reflns_point_group_measured_fraction_full 1.000
_diffrn_reflns_point_group_measured_fraction_max 0.987
_diffrn_reflns_theta_full 67.684
_diffrn_reflns_theta_max 76.265
_diffrn_reflns_theta_min 3.126
_diffrn_source 'micro-focus sealed X-ray tube'
_diffrn_source_type 'SuperNova (Cu) X-ray Source'
_exptl_absorpt_coefficient_mu 3.014
_exptl_absorpt_correction_T_max 0.748
_exptl_absorpt_correction_T_min 0.630
_exptl_absorpt_correction_type gaussian
_exptl_absorpt_process_details
;
CrysAlisPro 1.171.38.43 (Rigaku Oxford Diffraction, 2015)
Numerical absorption correction based on gaussian integration over
            a multifaceted crystal model
Empirical absorption correction using spherical harmonics,
 implemented in SCALE3 ABSPACK scaling algorithm.
;
_exptl_crystal_colour colourless
_exptl_crystal_colour_primary colourless
_exptl_crystal_density_diffrn 1.289
_exptl_crystal_description block
_exptl_crystal_F_000 1490
_exptl_crystal_size_max 0.246
_exptl_crystal_size_mid 0.174
_exptl_crystal_size_min 0.162
_refine_diff_density_max 0.557
_refine_diff_density_min -0.464
_refine_diff_density_rms 0.049
_refine_ls_extinction_method none
_refine_ls_goodness_of_fit_ref 1.022
_refine_ls_hydrogen_treatment constr
_refine_ls_matrix_type full
_refine_ls_number_parameters 924
_refine_ls_number_reflns 15120
_refine_ls_number_restraints 238
_refine_ls_restrained_S_all 1.016
_refine_ls_R_factor_all 0.0279
_refine_ls_R_factor_gt 0.0267
_refine_ls_shift/su_max 0.002
_refine_ls_shift/su_mean 0.000
_refine_ls_structure_factor_coef Fsqd
_refine_ls_weighting_details 'w=1/[\s^2^(Fo^2^)+(0.0326P)^2^+1.9568P] where P=(Fo^2^+2Fc^2^)/3'
_refine_ls_weighting_scheme calc
_refine_ls_wR_factor_gt 0.0678
_refine_ls_wR_factor_ref 0.0687
_reflns_Friedel_coverage 0.000
_reflns_number_gt 14491
_reflns_number_total 15120
_reflns_threshold_expression 'I > 2\s(I)'
_cod_data_source_file ja7b07704_si_016.cif
_cod_data_source_block 8_2_100
_cod_original_cell_volume 3653.88(9)
_cod_database_code 4126520
_chemical_oxdiff_formula C72.65H97.12ClGa2N4P7
_shelx_space_group_comment
;
The symmetry employed for this shelxl refinement is uniquely defined
by the following loop, which should always be used as a source of
symmetry information in preference to the above space-group names.
They are only intended as comments.
;
_reflns_odcompleteness_completeness 99.97
_reflns_odcompleteness_iscentric 1
_reflns_odcompleteness_theta 66.97
_olex2_refinement_description
;
1. Fixed Uiso
 At 1.2 times of:
  All C(H) groups, All C(H,H) groups
 At 1.5 times of:
  All C(H,H,H) groups
2. Restrained distances
 C75-C74 \\sim C74-C73 \\sim C72-C73 \\sim C72-C71
 with sigma of 0.001
 C75-C73 \\sim C73-C71 \\sim C74-C72
 with sigma of 0.001
3. Uiso/Uaniso restraints and constraints
C71 \\sim C72 \\sim C73 \\sim C74 \\sim C75 \\sim C79 \\sim C80 \\sim C78 \\sim
C81 \\sim C77 \\sim C76: within 2A with sigma of 0.01 and sigma for terminal
atoms of 0.02
C59B \\sim C60B \\sim C61B \\sim C62B \\sim C63B \\sim C64B \\sim C65B \\sim
C70B \\sim C69B \\sim C68B \\sim C67B \\sim C66B \\sim P7B \\sim P4B: within 3A
with sigma of 0.005 and sigma for terminal atoms of 0.01
4. Same fragment restrains
{C59B, C60B, C61B, C62B, C63B, C64B, C65B, C70B, C69B, C68B, C67B, C66B, P4B,
P7B} sigma for 1-2: 0.02, 1-3: 0.02
as
{C59A, C60A, C61A, C62A, C63A, C64A, C65A, C66A, C67A, C68A, C69A, C70A, P4A,
P7A}
5. Others
 Sof(C79)=Sof(H79)=Sof(C80)=Sof(H80)=Sof(C81)=Sof(H81)=Sof(C76)=Sof(H76)=
 Sof(C77)=Sof(H77)=Sof(C78)=Sof(H78)=0.5*(1-FVAR(2))
 Sof(C71)=Sof(H71A)=Sof(H71B)=Sof(H71C)=Sof(C72)=Sof(H72A)=Sof(H72B)=Sof(C73)=
 Sof(H73A)=Sof(H73B)=Sof(C74)=Sof(H74A)=Sof(H74B)=Sof(C75)=Sof(H75A)=Sof(H75B)=
 Sof(H75C)=0.5*FVAR(2)
 Sof(C59B)=Sof(C60B)=Sof(H60B)=Sof(C61B)=Sof(H61B)=Sof(C62B)=Sof(H62B)=
 Sof(C63B)=Sof(H63B)=Sof(C64B)=Sof(H64B)=Sof(C65B)=Sof(C70B)=Sof(H70B)=
 Sof(C69B)=Sof(H69B)=Sof(C68B)=Sof(H68B)=Sof(C67B)=Sof(H67B)=Sof(C66B)=
 Sof(H66B)=Sof(P4B)=Sof(P7B)=1-FVAR(2)
 Sof(C59A)=Sof(C60A)=Sof(H60A)=Sof(C61A)=Sof(H61A)=Sof(C62A)=Sof(H62A)=
 Sof(C63A)=Sof(H63A)=Sof(C64A)=Sof(H64A)=Sof(C65A)=Sof(C66A)=Sof(H66A)=
 Sof(C67A)=Sof(H67A)=Sof(C68A)=Sof(H68A)=Sof(C69A)=Sof(H69A)=Sof(C70A)=
 Sof(H70A)=Sof(P4A)=Sof(P7A)=FVAR(2)
6.a Ternary CH refined with riding coordinates:
 C12(H12), C15(H15), C24(H24), C27(H27), C41(H41), C44(H44), C53(H53), C56(H56)
6.b Secondary CH2 refined with riding coordinates:
 C72(H72A,H72B), C73(H73A,H73B), C74(H74A,H74B)
6.c Aromatic/amide H refined with riding coordinates:
 C2(H2), C8(H8), C9(H9), C10(H10), C20(H20), C21(H21), C22(H22), C31(H31),
 C37(H37), C38(H38), C39(H39), C49(H49), C50(H50), C51(H51), C60A(H60A),
 C61A(H61A), C62A(H62A), C63A(H63A), C64A(H64A), C66A(H66A), C67A(H67A),
 C68A(H68A), C69A(H69A), C70A(H70A), C60B(H60B), C61B(H61B), C62B(H62B),
 C63B(H63B), C64B(H64B), C70B(H70B), C69B(H69B), C68B(H68B), C67B(H67B),
 C66B(H66B), C79(H79), C80(H80), C81(H81), C76(H76), C77(H77), C78(H78)
6.d Fitted hexagon refined as free rotating group:
 C79(C80,C81,C76,C77,C78)
6.e Idealised Me refined as rotating group:
 C4(H4A,H4B,H4C), C5(H5A,H5B,H5C), C13(H13A,H13B,H13C), C14(H14A,H14B,H14C),
 C16(H16A,H16B,H16C), C17(H17A,H17B,H17C), C25(H25A,H25B,H25C), C26(H26A,H26B,
 H26C), C28(H28A,H28B,H28C), C29(H29A,H29B,H29C), C33(H33A,H33B,H33C), C34(H34A,
 H34B,H34C), C42(H42A,H42B,H42C), C43(H43A,H43B,H43C), C45(H45A,H45B,H45C),
 C46(H46A,H46B,H46C), C54(H54A,H54B,H54C), C55(H55A,H55B,H55C), C57(H57A,H57B,
 H57C), C58(H58A,H58B,H58C), C71(H71A,H71B,H71C), C75(H75A,H75B,H75C)
;
_shelx_shelxl_version_number 2014/7
_olex2_submission_special_instructions 'No special instructions were received'
_oxdiff_exptl_absorpt_empirical_details
;
Empirical correction (ABSPACK) includes:
- Absorption correction using spherical harmonics
- Frame scaling
;
_oxdiff_exptl_absorpt_empirical_full_max 1.331
_oxdiff_exptl_absorpt_empirical_full_min 0.897

loop_
_space_group_symop_operation_xyz
'x, y, z'
'-x, -y, -z'

loop_
_atom_site_label
_atom_site_type_symbol
_atom_site_fract_x
_atom_site_fract_y
_atom_site_fract_z
_atom_site_U_iso_or_equiv
_atom_site_adp_type
_atom_site_occupancy
_atom_site_site_symmetry_order
_atom_site_calc_flag
_atom_site_refinement_flags_posn
_atom_site_refinement_flags_adp
_atom_site_refinement_flags_occupancy
_atom_site_disorder_assembly
_atom_site_disorder_group
C1 C 0.91829(13) 1.09634(10) 0.34113(7) 0.0238(3) Uani 1 1 d . . . . .
C2 C 0.87993(14) 1.08698(11) 0.40252(7) 0.0276(3) Uani 1 1 d . . . . .
H2 H 0.9237 1.1326 0.4344 0.033 Uiso 1 1 calc R . . . .
C3 C 0.78406(13) 1.01761(11) 0.42192(7) 0.0243(3) Uani 1 1 d . . . . .
C4 C 1.00144(15) 1.19242(11) 0.33112(8) 0.0316(3) Uani 1 1 d . . . . .
H4A H 0.9712 1.2168 0.2967 0.047 Uiso 1 1 calc GR . . . .
H4B H 1.0749 1.1868 0.3209 0.047 Uiso 1 1 calc GR . . . .
H4C H 1.0111 1.2347 0.3694 0.047 Uiso 1 1 calc GR . . . .
C5 C 0.74273(16) 1.04234(12) 0.48598(7) 0.0327(3) Uani 1 1 d . . . . .
H5A H 0.7184 0.9871 0.5083 0.049 Uiso 1 1 calc GR . . . .
H5B H 0.6788 1.0649 0.4796 0.049 Uiso 1 1 calc GR . . . .
H5C H 0.8047 1.0907 0.5106 0.049 Uiso 1 1 calc GR . . . .
C6 C 0.92342(12) 1.05482(9) 0.23058(6) 0.0193(3) Uani 1 1 d . . . . .
C7 C 0.85102(13) 1.08385(10) 0.18992(7) 0.0214(3) Uani 1 1 d . . . . .
C8 C 0.89436(14) 1.11630(10) 0.13299(7) 0.0254(3) Uani 1 1 d . . . . .
H8 H 0.8487 1.1364 0.1055 0.030 Uiso 1 1 calc R . . . .
C9 C 1.00376(14) 1.11924(11) 0.11646(7) 0.0272(3) Uani 1 1 d . . . . .
H9 H 1.0313 1.1418 0.0784 0.033 Uiso 1 1 calc R . . . .
C10 C 1.07241(13) 1.08850(11) 0.15657(7) 0.0258(3) Uani 1 1 d . . . . .
H10 H 1.1453 1.0895 0.1447 0.031 Uiso 1 1 calc R . . . .
C11 C 1.03389(12) 1.05596(10) 0.21455(7) 0.0226(3) Uani 1 1 d . . . . .
C12 C 0.73055(14) 1.08140(11) 0.20781(7) 0.0254(3) Uani 1 1 d . . . . .
H12 H 0.6995 1.0262 0.2312 0.030 Uiso 1 1 calc R . . . .
C13 C 0.64623(16) 1.06854(15) 0.15043(9) 0.0395(4) Uani 1 1 d . . . . .
H13A H 0.6490 1.0167 0.1211 0.059 Uiso 1 1 calc GR . . . .
H13B H 0.6673 1.1253 0.1296 0.059 Uiso 1 1 calc GR . . . .
H13C H 0.5693 1.0555 0.1644 0.059 Uiso 1 1 calc GR . . . .
C14 C 0.73035(19) 1.16730(15) 0.25192(10) 0.0463(5) Uani 1 1 d . . . . .
H14A H 0.7660 1.2237 0.2321 0.070 Uiso 1 1 calc GR . . . .
H14B H 0.7728 1.1699 0.2914 0.070 Uiso 1 1 calc GR . . . .
H14C H 0.6521 1.1625 0.2601 0.070 Uiso 1 1 calc GR . . . .
C15 C 1.11270(13) 1.02218(12) 0.25641(7) 0.0269(3) Uani 1 1 d . . . . .
H15 H 1.0739 1.0037 0.2954 0.032 Uiso 1 1 calc R . . . .
C16 C 1.13452(14) 0.93587(13) 0.22235(8) 0.0320(3) Uani 1 1 d . . . . .
H16A H 1.1827 0.9548 0.1876 0.048 Uiso 1 1 calc GR . . . .
H16B H 1.0621 0.8898 0.2062 0.048 Uiso 1 1 calc GR . . . .
H16C H 1.1724 0.9089 0.2519 0.048 Uiso 1 1 calc GR . . . .
C17 C 1.23009(15) 1.09948(15) 0.27538(9) 0.0402(4) Uani 1 1 d . . . . .
H17A H 1.2175 1.1557 0.2940 0.060 Uiso 1 1 calc GR . . . .
H17B H 1.2732 1.1132 0.2382 0.060 Uiso 1 1 calc GR . . . .
H17C H 1.2727 1.0778 0.3058 0.060 Uiso 1 1 calc GR . . . .
C18 C 0.62065(12) 0.87864(10) 0.41009(6) 0.0214(3) Uani 1 1 d . . . . .
C19 C 0.51605(13) 0.88905(11) 0.38932(7) 0.0243(3) Uani 1 1 d . . . . .
C20 C 0.41583(14) 0.83966(12) 0.41744(8) 0.0297(3) Uani 1 1 d . . . . .
H20 H 0.3453 0.8444 0.4038 0.036 Uiso 1 1 calc R . . . .
C21 C 0.41939(14) 0.78383(12) 0.46518(8) 0.0333(4) Uani 1 1 d . . . . .
H21 H 0.3522 0.7538 0.4848 0.040 Uiso 1 1 calc R . . . .
C22 C 0.52218(15) 0.77248(12) 0.48397(8) 0.0313(3) Uani 1 1 d . . . . .
H22 H 0.5233 0.7338 0.5157 0.038 Uiso 1 1 calc R . . . .
C23 C 0.62486(13) 0.81803(11) 0.45612(7) 0.0256(3) Uani 1 1 d . . . . .
C24 C 0.51045(14) 0.95478(13) 0.33993(8) 0.0307(3) Uani 1 1 d . . . . .
H24 H 0.5837 0.9714 0.3190 0.037 Uiso 1 1 calc R . . . .
C25 C 0.41306(17) 0.90747(16) 0.28866(9) 0.0440(5) Uani 1 1 d . . . . .
H25A H 0.3398 0.8961 0.3072 0.066 Uiso 1 1 calc GR . . . .
H25B H 0.4197 0.8485 0.2709 0.066 Uiso 1 1 calc GR . . . .
H25C H 0.4184 0.9481 0.2556 0.066 Uiso 1 1 calc GR . . . .
C26 C 0.4978(2) 1.04649(15) 0.37151(11) 0.0499(5) Uani 1 1 d . . . . .
H26A H 0.5629 1.0780 0.4012 0.075 Uiso 1 1 calc GR . . . .
H26B H 0.4279 1.0320 0.3937 0.075 Uiso 1 1 calc GR . . . .
H26C H 0.4948 1.0870 0.3394 0.075 Uiso 1 1 calc GR . . . .
C27 C 0.73481(15) 0.79989(14) 0.47640(8) 0.0355(4) Uani 1 1 d . . . . .
H27 H 0.7966 0.8344 0.4506 0.043 Uiso 1 1 calc R . . . .
C28 C 0.7187(2) 0.69470(16) 0.46373(9) 0.0446(5) Uani 1 1 d . . . . .
H28A H 0.6918 0.6729 0.4200 0.067 Uiso 1 1 calc GR . . . .
H28B H 0.6630 0.6601 0.4912 0.067 Uiso 1 1 calc GR . . . .
H28C H 0.7913 0.6850 0.4720 0.067 Uiso 1 1 calc GR . . . .
C29 C 0.7733(2) 0.83391(16) 0.54715(10) 0.0508(5) Uani 1 1 d . . . . .
H29A H 0.7136 0.8013 0.5733 0.076 Uiso 1 1 calc GR . . . .
H29B H 0.7873 0.9007 0.5547 0.076 Uiso 1 1 calc GR . . . .
H29C H 0.8431 0.8209 0.5575 0.076 Uiso 1 1 calc GR . . . .
C30 C 0.26725(12) 0.41615(10) 0.19754(6) 0.0192(3) Uani 1 1 d . . . . .
C31 C 0.31701(12) 0.34946(10) 0.17357(7) 0.0221(3) Uani 1 1 d . . . . .
H31 H 0.2670 0.2954 0.1501 0.027 Uiso 1 1 calc R . . . .
C32 C 0.43266(13) 0.35406(10) 0.18051(7) 0.0216(3) Uani 1 1 d . . . . .
C33 C 0.13703(12) 0.38237(10) 0.19962(7) 0.0239(3) Uani 1 1 d . . . . .
H33A H 0.1062 0.4234 0.1782 0.036 Uiso 1 1 calc GR . . . .
H33B H 0.1167 0.3832 0.2432 0.036 Uiso 1 1 calc GR . . . .
H33C H 0.1055 0.3191 0.1788 0.036 Uiso 1 1 calc GR . . . .
C34 C 0.45697(14) 0.26323(11) 0.16251(8) 0.0298(3) Uani 1 1 d . . . . .
H34A H 0.5190 0.2603 0.1902 0.045 Uiso 1 1 calc GR . . . .
H34B H 0.4786 0.2612 0.1192 0.045 Uiso 1 1 calc GR . . . .
H34C H 0.3888 0.2104 0.1666 0.045 Uiso 1 1 calc GR . . . .
C35 C 0.26982(11) 0.56236(9) 0.25363(6) 0.0179(2) Uani 1 1 d . . . . .
C36 C 0.22214(12) 0.61971(10) 0.22107(7) 0.0216(3) Uani 1 1 d . . . . .
C37 C 0.16348(13) 0.67136(11) 0.25598(8) 0.0271(3) Uani 1 1 d . . . . .
H37 H 0.1312 0.7096 0.2352 0.032 Uiso 1 1 calc R . . . .
C38 C 0.15235(13) 0.66681(11) 0.32067(8) 0.0285(3) Uani 1 1 d . . . . .
H38 H 0.1126 0.7015 0.3430 0.034 Uiso 1 1 calc R . . . .
C39 C 0.20061(13) 0.61043(11) 0.35212(7) 0.0256(3) Uani 1 1 d . . . . .
H39 H 0.1936 0.6081 0.3957 0.031 Uiso 1 1 calc R . . . .
C40 C 0.25961(12) 0.55700(10) 0.31956(7) 0.0199(3) Uani 1 1 d . . . . .
C41 C 0.23000(13) 0.62619(11) 0.14977(7) 0.0242(3) Uani 1 1 d . . . . .
H41 H 0.2698 0.5830 0.1329 0.029 Uiso 1 1 calc R . . . .
C42 C 0.30136(14) 0.72649(12) 0.13662(8) 0.0298(3) Uani 1 1 d . . . . .
H42A H 0.3776 0.7433 0.1569 0.045 Uiso 1 1 calc GR . . . .
H42B H 0.2644 0.7702 0.1532 0.045 Uiso 1 1 calc GR . . . .
H42C H 0.3068 0.7287 0.0915 0.045 Uiso 1 1 calc GR . . . .
C43 C 0.10963(14) 0.59583(13) 0.11472(8) 0.0327(3) Uani 1 1 d . . . . .
H43A H 0.0706 0.6393 0.1287 0.049 Uiso 1 1 calc GR . . . .
H43B H 0.0654 0.5334 0.1240 0.049 Uiso 1 1 calc GR . . . .
H43C H 0.1178 0.5958 0.0696 0.049 Uiso 1 1 calc GR . . . .
C44 C 0.30659(13) 0.49261(11) 0.35518(7) 0.0242(3) Uani 1 1 d . . . . .
H44 H 0.3480 0.4634 0.3253 0.029 Uiso 1 1 calc R . . . .
C45 C 0.39110(14) 0.54621(12) 0.41097(8) 0.0315(3) Uani 1 1 d . . . . .
H45A H 0.3517 0.5737 0.4416 0.047 Uiso 1 1 calc GR . . . .
H45B H 0.4534 0.5954 0.3958 0.047 Uiso 1 1 calc GR . . . .
H45C H 0.4214 0.5034 0.4306 0.047 Uiso 1 1 calc GR . . . .
C46 C 0.20863(19) 0.41354(14) 0.37928(11) 0.0485(5) Uani 1 1 d . . . . .
H46A H 0.1536 0.3812 0.3445 0.073 Uiso 1 1 calc GR . . . .
H46B H 0.1711 0.4401 0.4115 0.073 Uiso 1 1 calc GR . . . .
H46C H 0.2397 0.3697 0.3970 0.073 Uiso 1 1 calc GR . . . .
C47 C 0.63320(12) 0.42722(10) 0.21744(7) 0.0218(3) Uani 1 1 d . . . . .
C48 C 0.70905(13) 0.42907(10) 0.16855(8) 0.0258(3) Uani 1 1 d . . . . .
C49 C 0.82129(14) 0.43154(12) 0.18582(9) 0.0338(4) Uani 1 1 d . . . . .
H49 H 0.8737 0.4345 0.1544 0.041 Uiso 1 1 calc R . . . .
C50 C 0.85577(15) 0.42965(13) 0.24827(10) 0.0376(4) Uani 1 1 d . . . . .
H50 H 0.9313 0.4327 0.2588 0.045 Uiso 1 1 calc R . . . .
C51 C 0.77813(15) 0.42317(12) 0.29537(9) 0.0325(3) Uani 1 1 d . . . . .
H51 H 0.8012 0.4192 0.3371 0.039 Uiso 1 1 calc R . . . .
C52 C 0.66594(13) 0.42255(10) 0.28128(7) 0.0252(3) Uani 1 1 d . . . . .
C53 C 0.67428(13) 0.42641(11) 0.09846(7) 0.0264(3) Uani 1 1 d . . . . .
H53 H 0.5920 0.4197 0.0948 0.032 Uiso 1 1 calc R . . . .
C54 C 0.74202(15) 0.51707(12) 0.07072(8) 0.0320(3) Uani 1 1 d . . . . .
H54A H 0.8229 0.5245 0.0733 0.048 Uiso 1 1 calc GR . . . .
H54B H 0.7299 0.5702 0.0945 0.048 Uiso 1 1 calc GR . . . .
H54C H 0.7158 0.5134 0.0269 0.048 Uiso 1 1 calc GR . . . .
C55 C 0.69091(16) 0.34169(12) 0.05841(9) 0.0366(4) Uani 1 1 d . . . . .
H55A H 0.6521 0.2847 0.0769 0.055 Uiso 1 1 calc GR . . . .
H55B H 0.7720 0.3501 0.0576 0.055 Uiso 1 1 calc GR . . . .
H55C H 0.6590 0.3374 0.0157 0.055 Uiso 1 1 calc GR . . . .
C56 C 0.58335(14) 0.41976(12) 0.33416(8) 0.0290(3) Uani 1 1 d . . . . .
H56 H 0.5448 0.4661 0.3271 0.035 Uiso 1 1 calc R . . . .
C57 C 0.64453(18) 0.44722(14) 0.40079(8) 0.0395(4) Uani 1 1 d . . . . .
H57A H 0.7063 0.5063 0.4016 0.059 Uiso 1 1 calc GR . . . .
H57B H 0.6755 0.3991 0.4113 0.059 Uiso 1 1 calc GR . . . .
H57C H 0.5902 0.4534 0.4313 0.059 Uiso 1 1 calc GR . . . .
C58 C 0.48894(17) 0.32333(14) 0.33272(9) 0.0411(4) Uani 1 1 d . . . . .
H58A H 0.5240 0.2757 0.3377 0.062 Uiso 1 1 calc GR . . . .
H58B H 0.4442 0.3089 0.2927 0.062 Uiso 1 1 calc GR . . . .
H58C H 0.4393 0.3249 0.3669 0.062 Uiso 1 1 calc GR . . . .
C59A C 0.89993(13) 0.79289(11) 0.05177(7) 0.0187(3) Uani 0.9497(12) 1 d D . P A 1
C60A C 1.01950(14) 0.81352(12) 0.05271(7) 0.0236(3) Uani 0.9497(12) 1 d D . P A 1
H60A H 1.0674 0.8628 0.0811 0.028 Uiso 0.9497(12) 1 calc R . P A 1
C61A C 1.06769(16) 0.76110(17) 0.01158(11) 0.0288(4) Uani 0.9497(12) 1 d D . P A 1
H61A H 1.1476 0.7756 0.0123 0.035 Uiso 0.9497(12) 1 calc R . P A 1
C62A C 0.99702(19) 0.6873(3) -0.0304(2) 0.0280(4) Uani 0.9497(12) 1 d D . P A 1
H62A H 1.0295 0.6520 -0.0576 0.034 Uiso 0.9497(12) 1 calc R . P A 1
C63A C 0.87755(15) 0.66583(12) -0.03213(8) 0.0252(3) Uani 0.9497(12) 1 d D . P A 1
H63A H 0.8301 0.6162 -0.0604 0.030 Uiso 0.9497(12) 1 calc R . P A 1
C64A C 0.82916(13) 0.71866(11) 0.00856(7) 0.0216(3) Uani 0.9497(12) 1 d D . P A 1
H64A H 0.7493 0.7046 0.0071 0.026 Uiso 0.9497(12) 1 calc R . P A 1
C65A C 0.73256(13) 0.88251(10) 0.05149(7) 0.0200(3) Uani 0.9497(12) 1 d D . P A 1
C66A C 0.77612(14) 0.94729(12) 0.00708(8) 0.0249(3) Uani 0.9497(12) 1 d D . P A 1
H66A H 0.8557 0.9748 0.0052 0.030 Uiso 0.9497(12) 1 calc R . P A 1
C67A C 0.70168(17) 0.97071(13) -0.03405(9) 0.0285(4) Uani 0.9497(12) 1 d D . P A 1
H67A H 0.7315 1.0125 -0.0640 0.034 Uiso 0.9497(12) 1 calc R . P A 1
C68A C 0.58270(17) 0.93175(15) -0.03051(9) 0.0289(4) Uani 0.9497(12) 1 d D . P A 1
H68A H 0.5327 0.9489 -0.0571 0.035 Uiso 0.9497(12) 1 calc R . P A 1
C69A C 0.53915(14) 0.86747(13) 0.01263(8) 0.0278(3) Uani 0.9497(12) 1 d D . P A 1
H69A H 0.4595 0.8411 0.0148 0.033 Uiso 0.9497(12) 1 calc R . P A 1
C70A C 0.61317(14) 0.84159(11) 0.05312(8) 0.0241(3) Uani 0.9497(12) 1 d D . P A 1
H70A H 0.5827 0.7970 0.0812 0.029 Uiso 0.9497(12) 1 calc R . P A 1
P4A P 0.73548(3) 0.74957(2) 0.15890(2) 0.01684(9) Uani 0.9497(12) 1 d D . P A 1
P7A P 0.84251(3) 0.86694(2) 0.10687(2) 0.01763(9) Uani 0.9497(12) 1 d D . P A 1
C59B C 0.8736(14) 0.7615(18) 0.0387(11) 0.029(3) Uiso 0.0503(12) 1 d D U P A 2
C60B C 0.8865(18) 0.6913(19) -0.0069(14) 0.031(3) Uiso 0.0503(12) 1 d D U P A 2
H60B H 0.8216 0.6430 -0.0253 0.037 Uiso 0.0503(12) 1 calc R . P A 2
C61B C 0.996(2) 0.694(7) -0.024(5) 0.032(3) Uiso 0.0503(12) 1 d D U P A 2
H61B H 1.0035 0.6507 -0.0563 0.038 Uiso 0.0503(12) 1 calc R . P A 2
C62B C 1.094(2) 0.762(3) 0.006(3) 0.030(3) Uiso 0.0503(12) 1 d D U P A 2
H62B H 1.1669 0.7585 -0.0020 0.036 Uiso 0.0503(12) 1 calc R . P A 2
C63B C 1.0830(17) 0.834(2) 0.0487(15) 0.033(3) Uiso 0.0503(12) 1 d D U P A 2
H63B H 1.1482 0.8827 0.0663 0.040 Uiso 0.0503(12) 1 calc R . P A 2
C64B C 0.9740(16) 0.8323(18) 0.0643(14) 0.032(3) Uiso 0.0503(12) 1 d D U P A 2
H64B H 0.9673 0.8805 0.0932 0.038 Uiso 0.0503(12) 1 calc R . P A 2
C65B C 0.6846(16) 0.8293(15) 0.0306(10) 0.030(3) Uiso 0.0503(12) 1 d D U P A 2
C70B C 0.7683(18) 0.9059(18) 0.0096(17) 0.031(3) Uiso 0.0503(12) 1 d D U P A 2
H70B H 0.8462 0.9159 0.0193 0.037 Uiso 0.0503(12) 1 calc R . P A 2
C69B C 0.736(3) 0.968(2) -0.026(2) 0.029(3) Uiso 0.0503(12) 1 d D U P A 2
H69B H 0.7923 1.0160 -0.0428 0.035 Uiso 0.0503(12) 1 calc R . P A 2
C68B C 0.621(3) 0.957(3) -0.0358(19) 0.031(3) Uiso 0.0503(12) 1 d D U P A 2
H68B H 0.5988 0.9963 -0.0615 0.037 Uiso 0.0503(12) 1 calc R . P A 2
C67B C 0.538(2) 0.890(2) -0.0082(18) 0.029(3) Uiso 0.0503(12) 1 d D U P A 2
H67B H 0.4606 0.8857 -0.0135 0.035 Uiso 0.0503(12) 1 calc R . P A 2
C66B C 0.5701(17) 0.829(2) 0.0280(17) 0.031(3) Uiso 0.0503(12) 1 d D U P A 2
H66B H 0.5154 0.7871 0.0505 0.037 Uiso 0.0503(12) 1 calc R . P A 2
P4B P 0.7893(7) 0.8228(6) 0.1664(4) 0.032(2) Uiso 0.0503(12) 1 d D U P A 2
P7B P 0.7326(7) 0.7426(6) 0.0693(4) 0.0325(19) Uiso 0.0503(12) 1 d D U P A 2
Cl1 Cl 0.47734(3) 0.56921(2) 0.09858(2) 0.02355(7) Uani 1 1 d . . . . .
Ga1 Ga 0.78426(2) 0.89903(2) 0.30479(2) 0.01588(4) Uani 1 1 d . . . . .
Ga2 Ga 0.49206(2) 0.55407(2) 0.20142(2) 0.01581(4) Uani 1 1 d . . . . .
N1 N 0.88308(10) 1.02841(8) 0.29220(5) 0.0185(2) Uani 1 1 d . . . . .
N2 N 0.72705(10) 0.93669(8) 0.38632(5) 0.0198(2) Uani 1 1 d . . . . .
N3 N 0.32813(9) 0.50501(8) 0.21954(5) 0.0173(2) Uani 1 1 d . . . . .
N4 N 0.51963(10) 0.43269(8) 0.20285(6) 0.0191(2) Uani 1 1 d . . . . .
P1 P 0.89596(3) 0.79879(3) 0.31594(2) 0.02103(7) Uani 1 1 d . . . . .
P2 P 0.87448(3) 0.72498(3) 0.21837(2) 0.02187(7) Uani 1 1 d . . . . .
P3 P 0.76493(3) 0.65770(3) 0.29229(2) 0.02197(7) Uani 1 1 d . . . . .
P5 P 0.59457(3) 0.68275(2) 0.27716(2) 0.01786(7) Uani 1 1 d . . . . .
P6 P 0.63812(3) 0.80835(2) 0.22528(2) 0.01606(7) Uani 1 1 d . . . . .
C79 C -0.0140(10) 0.4261(5) 0.5090(6) 0.045(3) Uani 0.147(2) 1 d . U P B -1
H79 H -0.0273 0.3629 0.5145 0.054 Uiso 0.147(2) 1 calc R . P B -1
C80 C 0.0515(10) 0.4968(8) 0.5553(5) 0.042(2) Uani 0.147(2) 1 d G U P B -1
H80 H 0.0820 0.4809 0.5918 0.050 Uiso 0.147(2) 1 calc R . P B -1
C81 C 0.0713(10) 0.5912(6) 0.5471(6) 0.046(3) Uani 0.147(2) 1 d G U P B -1
H81 H 0.1151 0.6385 0.5780 0.055 Uiso 0.147(2) 1 calc R . P B -1
C76 C 0.0257(12) 0.6150(5) 0.4926(7) 0.045(3) Uani 0.147(2) 1 d G U P B -1
H76 H 0.0390 0.6782 0.4870 0.054 Uiso 0.147(2) 1 calc R . P B -1
C77 C -0.0397(11) 0.5443(8) 0.4463(6) 0.045(3) Uani 0.147(2) 1 d G U P B -1
H77 H -0.0702 0.5602 0.4098 0.054 Uiso 0.147(2) 1 calc R . P B -1
C78 C -0.0596(9) 0.4499(6) 0.4545(5) 0.043(3) Uani 0.147(2) 1 d G U P B -1
H78 H -0.1033 0.4026 0.4235 0.051 Uiso 0.147(2) 1 calc R . P B -1
C71 C -0.0467(11) 0.3160(5) 0.5139(7) 0.073(4) Uani 0.353(2) 1 d D U P B -2
H71A H -0.0119 0.2739 0.5310 0.109 Uiso 0.353(2) 1 calc GR . P B -2
H71B H -0.0509 0.3064 0.4681 0.109 Uiso 0.353(2) 1 calc GR . P B -2
H71C H -0.1233 0.3034 0.5284 0.109 Uiso 0.353(2) 1 calc GR . P B -2
C72 C 0.0276(5) 0.4202(4) 0.5369(3) 0.0429(14) Uani 0.353(2) 1 d D U P B -2
H72A H 0.1084 0.4291 0.5305 0.051 Uiso 0.353(2) 1 calc R . P B -2
H72B H 0.0200 0.4332 0.5821 0.051 Uiso 0.353(2) 1 calc R . P B -2
C73 C -0.0115(9) 0.4903(3) 0.4996(7) 0.0397(12) Uani 0.353(2) 1 d D U P B -2
H73A H -0.0080 0.4749 0.4542 0.048 Uiso 0.353(2) 1 calc R . P B -2
H73B H -0.0910 0.4839 0.5079 0.048 Uiso 0.353(2) 1 calc R . P B -2
C74 C 0.0673(5) 0.5942(3) 0.5198(3) 0.0395(13) Uani 0.353(2) 1 d D U P B -2
H74A H 0.1465 0.6009 0.5105 0.047 Uiso 0.353(2) 1 calc R . P B -2
H74B H 0.0653 0.6090 0.5654 0.047 Uiso 0.353(2) 1 calc R . P B -2
C75 C 0.0263(8) 0.6645(5) 0.4838(5) 0.0392(18) Uani 0.353(2) 1 d D U P B -2
H75A H -0.0434 0.6696 0.5009 0.059 Uiso 0.353(2) 1 calc GR . P B -2
H75B H 0.0117 0.6418 0.4393 0.059 Uiso 0.353(2) 1 calc GR . P B -2
H75C H 0.0854 0.7255 0.4889 0.059 Uiso 0.353(2) 1 calc GR . P B -2

loop_
_atom_site_aniso_label
_atom_site_aniso_U_11
_atom_site_aniso_U_22
_atom_site_aniso_U_33
_atom_site_aniso_U_23
_atom_site_aniso_U_13
_atom_site_aniso_U_12
C1 0.0222(7) 0.0215(7) 0.0218(7) 0.0018(5) -0.0012(5) -0.0003(5)
C2 0.0288(8) 0.0250(7) 0.0199(7) -0.0024(5) -0.0015(6) -0.0018(6)
C3 0.0266(7) 0.0259(7) 0.0178(6) 0.0023(5) 0.0002(5) 0.0055(6)
C4 0.0348(8) 0.0232(7) 0.0255(7) -0.0003(6) 0.0018(6) -0.0050(6)
C5 0.0390(9) 0.0298(8) 0.0222(7) -0.0023(6) 0.0068(6) 0.0029(7)
C6 0.0218(6) 0.0144(6) 0.0172(6) 0.0038(5) -0.0004(5) -0.0004(5)
C7 0.0273(7) 0.0148(6) 0.0201(6) 0.0025(5) -0.0020(5) 0.0044(5)
C8 0.0333(8) 0.0205(7) 0.0215(7) 0.0062(5) -0.0019(6) 0.0070(6)
C9 0.0346(8) 0.0229(7) 0.0195(6) 0.0085(5) 0.0035(6) 0.0016(6)
C10 0.0226(7) 0.0261(7) 0.0228(7) 0.0063(6) 0.0029(5) -0.0011(6)
C11 0.0200(6) 0.0224(7) 0.0199(6) 0.0051(5) -0.0008(5) -0.0009(5)
C12 0.0310(8) 0.0244(7) 0.0247(7) 0.0061(6) 0.0007(6) 0.0135(6)
C13 0.0345(9) 0.0506(11) 0.0359(9) -0.0056(8) -0.0058(7) 0.0211(8)
C14 0.0494(11) 0.0472(11) 0.0460(11) -0.0114(9) -0.0034(9) 0.0258(9)
C15 0.0176(7) 0.0383(8) 0.0220(7) 0.0106(6) 0.0003(5) 0.0033(6)
C16 0.0205(7) 0.0386(9) 0.0365(8) 0.0121(7) -0.0014(6) 0.0073(6)
C17 0.0259(8) 0.0494(11) 0.0362(9) 0.0016(8) -0.0082(7) 0.0018(8)
C18 0.0210(7) 0.0218(7) 0.0177(6) -0.0004(5) 0.0037(5) 0.0026(5)
C19 0.0234(7) 0.0245(7) 0.0226(7) -0.0024(5) 0.0030(5) 0.0060(6)
C20 0.0221(7) 0.0293(8) 0.0336(8) -0.0044(6) 0.0044(6) 0.0047(6)
C21 0.0278(8) 0.0271(8) 0.0387(9) 0.0008(6) 0.0133(7) 0.0005(6)
C22 0.0357(9) 0.0270(8) 0.0274(7) 0.0066(6) 0.0101(6) 0.0036(6)
C23 0.0266(7) 0.0264(7) 0.0210(7) 0.0036(5) 0.0051(5) 0.0044(6)
C24 0.0262(8) 0.0408(9) 0.0291(8) 0.0063(7) 0.0034(6) 0.0156(7)
C25 0.0390(10) 0.0640(13) 0.0362(9) -0.0011(9) -0.0070(8) 0.0293(9)
C26 0.0704(14) 0.0348(10) 0.0479(11) 0.0076(8) -0.0020(10) 0.0218(10)
C27 0.0320(8) 0.0454(10) 0.0317(8) 0.0223(7) 0.0064(7) 0.0110(7)
C28 0.0589(12) 0.0564(12) 0.0308(9) 0.0153(8) 0.0033(8) 0.0330(10)
C29 0.0499(12) 0.0467(11) 0.0456(11) 0.0125(9) -0.0167(9) 0.0018(9)
C30 0.0169(6) 0.0210(6) 0.0176(6) 0.0041(5) 0.0035(5) 0.0028(5)
C31 0.0206(7) 0.0170(6) 0.0247(7) 0.0002(5) 0.0047(5) 0.0010(5)
C32 0.0231(7) 0.0182(6) 0.0231(6) 0.0035(5) 0.0093(5) 0.0054(5)
C33 0.0174(6) 0.0233(7) 0.0275(7) 0.0009(5) 0.0042(5) 0.0021(5)
C34 0.0273(7) 0.0177(7) 0.0430(9) 0.0008(6) 0.0130(6) 0.0051(6)
C35 0.0124(6) 0.0180(6) 0.0223(6) 0.0029(5) 0.0049(5) 0.0033(5)
C36 0.0167(6) 0.0225(7) 0.0256(7) 0.0053(5) 0.0030(5) 0.0055(5)
C37 0.0233(7) 0.0271(7) 0.0346(8) 0.0069(6) 0.0041(6) 0.0123(6)
C38 0.0250(7) 0.0283(8) 0.0354(8) 0.0017(6) 0.0097(6) 0.0128(6)
C39 0.0248(7) 0.0270(7) 0.0246(7) 0.0023(6) 0.0086(6) 0.0077(6)
C40 0.0178(6) 0.0184(6) 0.0222(6) 0.0039(5) 0.0053(5) 0.0033(5)
C41 0.0217(7) 0.0275(7) 0.0247(7) 0.0070(6) 0.0011(5) 0.0088(6)
C42 0.0272(8) 0.0320(8) 0.0281(7) 0.0091(6) 0.0032(6) 0.0053(6)
C43 0.0265(8) 0.0352(9) 0.0339(8) 0.0110(7) -0.0041(6) 0.0055(7)
C44 0.0306(7) 0.0242(7) 0.0200(6) 0.0044(5) 0.0061(6) 0.0110(6)
C45 0.0297(8) 0.0324(8) 0.0312(8) 0.0058(6) -0.0015(6) 0.0081(7)
C46 0.0484(11) 0.0320(9) 0.0531(11) 0.0225(8) -0.0132(9) -0.0064(8)
C47 0.0198(6) 0.0164(6) 0.0310(7) 0.0047(5) 0.0072(5) 0.0072(5)
C48 0.0227(7) 0.0205(7) 0.0359(8) 0.0051(6) 0.0112(6) 0.0083(6)
C49 0.0239(8) 0.0351(9) 0.0467(10) 0.0085(7) 0.0137(7) 0.0136(7)
C50 0.0248(8) 0.0402(9) 0.0533(11) 0.0076(8) 0.0049(7) 0.0175(7)
C51 0.0333(8) 0.0320(8) 0.0383(9) 0.0073(7) 0.0013(7) 0.0182(7)
C52 0.0274(7) 0.0210(7) 0.0313(7) 0.0070(6) 0.0062(6) 0.0120(6)
C53 0.0254(7) 0.0229(7) 0.0316(8) 0.0027(6) 0.0136(6) 0.0080(6)
C54 0.0338(8) 0.0255(8) 0.0349(8) 0.0050(6) 0.0143(7) 0.0055(6)
C55 0.0394(9) 0.0270(8) 0.0434(9) -0.0012(7) 0.0171(8) 0.0111(7)
C56 0.0334(8) 0.0322(8) 0.0281(7) 0.0112(6) 0.0078(6) 0.0173(7)
C57 0.0500(11) 0.0459(10) 0.0306(8) 0.0105(7) 0.0058(7) 0.0248(9)
C58 0.0455(10) 0.0399(10) 0.0386(9) 0.0164(8) 0.0144(8) 0.0109(8)
C59A 0.0203(7) 0.0216(7) 0.0160(6) 0.0078(5) 0.0048(5) 0.0074(6)
C60A 0.0199(7) 0.0307(8) 0.0219(7) 0.0078(6) 0.0023(6) 0.0090(6)
C61A 0.0247(9) 0.0442(10) 0.0261(9) 0.0131(7) 0.0067(8) 0.0204(9)
C62A 0.0368(9) 0.0358(12) 0.0217(14) 0.0109(7) 0.0106(7) 0.0229(8)
C63A 0.0331(8) 0.0245(8) 0.0193(7) 0.0058(6) 0.0070(6) 0.0098(6)
C64A 0.0220(7) 0.0226(7) 0.0203(7) 0.0061(6) 0.0054(6) 0.0062(6)
C65A 0.0223(7) 0.0203(7) 0.0185(6) 0.0011(5) 0.0008(5) 0.0087(6)
C66A 0.0256(7) 0.0268(8) 0.0241(7) 0.0075(7) 0.0033(6) 0.0098(6)
C67A 0.0334(11) 0.0317(9) 0.0234(8) 0.0080(6) 0.0002(8) 0.0137(8)
C68A 0.0326(9) 0.0337(10) 0.0237(8) 0.0026(7) -0.0045(8) 0.0162(8)
C69A 0.0227(8) 0.0317(9) 0.0283(9) 0.0021(7) -0.0040(6) 0.0086(7)
C70A 0.0227(7) 0.0256(8) 0.0234(7) 0.0034(6) -0.0004(6) 0.0073(6)
P4A 0.01593(16) 0.01724(18) 0.01704(16) 0.00290(12) 0.00344(12) 0.00455(13)
P7A 0.01680(17) 0.01824(17) 0.01698(16) 0.00359(12) 0.00178(12) 0.00409(13)
Cl1 0.02114(15) 0.02946(17) 0.01829(14) 0.00595(12) 0.00422(11) 0.00479(13)
Ga1 0.01481(8) 0.01620(8) 0.01505(8) 0.00353(6) 0.00067(6) 0.00251(6)
Ga2 0.01411(8) 0.01515(8) 0.01771(8) 0.00357(6) 0.00444(6) 0.00344(6)
N1 0.0181(5) 0.0173(5) 0.0168(5) 0.0037(4) -0.0006(4) 0.0010(4)
N2 0.0195(5) 0.0215(6) 0.0164(5) 0.0035(4) 0.0016(4) 0.0036(4)
N3 0.0148(5) 0.0183(5) 0.0182(5) 0.0034(4) 0.0038(4) 0.0042(4)
N4 0.0178(5) 0.0173(5) 0.0228(5) 0.0040(4) 0.0071(4) 0.0055(4)
P1 0.01655(15) 0.02267(17) 0.02401(17) 0.00681(13) -0.00104(12) 0.00570(13)
P2 0.01735(16) 0.02427(17) 0.02627(17) 0.00513(13) 0.00419(13) 0.00911(13)
P3 0.02052(16) 0.01954(16) 0.02679(17) 0.00805(13) 0.00175(13) 0.00638(13)
P5 0.01592(15) 0.01694(15) 0.01915(15) 0.00360(12) 0.00342(12) 0.00265(12)
P6 0.01409(14) 0.01690(15) 0.01676(15) 0.00226(11) 0.00092(11) 0.00441(12)
C79 0.032(5) 0.052(5) 0.049(5) -0.005(5) 0.007(4) 0.012(5)
C80 0.032(4) 0.049(5) 0.041(4) -0.007(4) -0.002(4) 0.014(4)
C81 0.039(4) 0.057(5) 0.042(5) -0.002(5) 0.001(5) 0.017(4)
C76 0.036(5) 0.054(5) 0.041(5) -0.006(5) 0.004(4) 0.012(5)
C77 0.032(4) 0.056(5) 0.037(5) -0.006(5) 0.003(4) 0.006(5)
C78 0.031(5) 0.051(6) 0.041(5) 0.002(5) 0.002(4) 0.007(5)
C71 0.060(6) 0.049(5) 0.083(6) -0.032(4) 0.035(5) -0.009(4)
C72 0.030(3) 0.048(3) 0.046(3) -0.008(3) 0.010(2) 0.010(3)
C73 0.028(3) 0.050(3) 0.0392(18) -0.009(3) 0.005(2) 0.014(3)
C74 0.033(2) 0.053(3) 0.031(3) -0.002(2) 0.004(2) 0.015(2)
C75 0.039(4) 0.043(4) 0.043(4) 0.005(3) 0.008(3) 0.024(4)

loop_
_atom_type_symbol
_atom_type_description
_atom_type_scat_dispersion_real
_atom_type_scat_dispersion_imag
_atom_type_scat_source
C C 0.0181 0.0091 'International Tables Vol C Tables 4.2.6.8 and 6.1.1.4'
H H 0.0000 0.0000 'International Tables Vol C Tables 4.2.6.8 and 6.1.1.4'
Cl Cl 0.3639 0.7018 'International Tables Vol C Tables 4.2.6.8 and 6.1.1.4'
Ga Ga -1.2846 0.7763 'International Tables Vol C Tables 4.2.6.8 and 6.1.1.4'
N N 0.0311 0.0180 'International Tables Vol C Tables 4.2.6.8 and 6.1.1.4'
P P 0.2955 0.4335 'International Tables Vol C Tables 4.2.6.8 and 6.1.1.4'

loop_
_exptl_crystal_face_index_h
_exptl_crystal_face_index_k
_exptl_crystal_face_index_l
_exptl_crystal_face_perp_dist
1 -1 0 0.0769
0 5 -3 0.0418
0 3 5 0.1027
0 0 -1 0.0801
1 -1 1 0.0864
5 4 -6 0.0888
1 -9 6 0.1162
-6 -3 6 0.0675
-7 3 6 0.0495
4 3 8 0.1074
1 0 13 0.1218

loop_
_geom_angle_atom_site_label_1
_geom_angle_atom_site_label_2
_geom_angle_atom_site_label_3
_geom_angle
C2 C1 C4 115.49(13)
N1 C1 C2 124.49(13)
N1 C1 C4 119.97(13)
C1 C2 H2 116.0
C3 C2 C1 127.98(13)
C3 C2 H2 116.0
C2 C3 C5 115.23(13)
N2 C3 C2 123.82(13)
N2 C3 C5 120.85(13)
C1 C4 H4A 109.5
C1 C4 H4B 109.5
C1 C4 H4C 109.5
H4A C4 H4B 109.5
H4A C4 H4C 109.5
H4B C4 H4C 109.5
C3 C5 H5A 109.5
C3 C5 H5B 109.5
C3 C5 H5C 109.5
H5A C5 H5B 109.5
H5A C5 H5C 109.5
H5B C5 H5C 109.5
C7 C6 N1 117.94(13)
C11 C6 C7 122.13(13)
C11 C6 N1 119.84(12)
C6 C7 C12 121.49(13)
C8 C7 C6 117.50(14)
C8 C7 C12 121.00(13)
C7 C8 H8 119.3
C9 C8 C7 121.45(14)
C9 C8 H8 119.3
C8 C9 H9 120.0
C8 C9 C10 119.99(14)
C10 C9 H9 120.0
C9 C10 H10 119.5
C9 C10 C11 121.08(15)
C11 C10 H10 119.5
C6 C11 C15 123.42(13)
C10 C11 C6 117.82(14)
C10 C11 C15 118.76(14)
C7 C12 H12 106.8
C13 C12 C7 113.62(13)
C13 C12 H12 106.8
C14 C12 C7 113.59(14)
C14 C12 H12 106.8
C14 C12 C13 108.83(14)
C12 C13 H13A 109.5
C12 C13 H13B 109.5
C12 C13 H13C 109.5
H13A C13 H13B 109.5
H13A C13 H13C 109.5
H13B C13 H13C 109.5
C12 C14 H14A 109.5
C12 C14 H14B 109.5
C12 C14 H14C 109.5
H14A C14 H14B 109.5
H14A C14 H14C 109.5
H14B C14 H14C 109.5
C11 C15 H15 108.3
C11 C15 C16 110.67(13)
C11 C15 C17 112.49(14)
C16 C15 H15 108.3
C16 C15 C17 108.63(14)
C17 C15 H15 108.3
C15 C16 H16A 109.5
C15 C16 H16B 109.5
C15 C16 H16C 109.5
H16A C16 H16B 109.5
H16A C16 H16C 109.5
H16B C16 H16C 109.5
C15 C17 H17A 109.5
C15 C17 H17B 109.5
C15 C17 H17C 109.5
H17A C17 H17B 109.5
H17A C17 H17C 109.5
H17B C17 H17C 109.5
C19 C18 C23 121.60(14)
C19 C18 N2 118.71(13)
C23 C18 N2 119.57(13)
C18 C19 C24 122.11(13)
C20 C19 C18 117.97(15)
C20 C19 C24 119.87(14)
C19 C20 H20 119.4
C21 C20 C19 121.16(16)
C21 C20 H20 119.4
C20 C21 H21 119.9
C22 C21 C20 120.16(15)
C22 C21 H21 119.9
C21 C22 H22 119.4
C21 C22 C23 121.15(16)
C23 C22 H22 119.4
C18 C23 C27 123.05(14)
C22 C23 C18 117.80(15)
C22 C23 C27 119.15(15)
C19 C24 H24 107.8
C19 C24 C25 111.98(15)
C19 C24 C26 110.95(14)
C25 C24 H24 107.8
C25 C24 C26 110.43(16)
C26 C24 H24 107.8
C24 C25 H25A 109.5
C24 C25 H25B 109.5
C24 C25 H25C 109.5
H25A C25 H25B 109.5
H25A C25 H25C 109.5
H25B C25 H25C 109.5
C24 C26 H26A 109.5
C24 C26 H26B 109.5
C24 C26 H26C 109.5
H26A C26 H26B 109.5
H26A C26 H26C 109.5
H26B C26 H26C 109.5
C23 C27 H27 108.1
C23 C27 C28 110.20(15)
C23 C27 C29 112.76(16)
C28 C27 H27 108.1
C28 C27 C29 109.41(15)
C29 C27 H27 108.1
C27 C28 H28A 109.5
C27 C28 H28B 109.5
C27 C28 H28C 109.5
H28A C28 H28B 109.5
H28A C28 H28C 109.5
H28B C28 H28C 109.5
C27 C29 H29A 109.5
C27 C29 H29B 109.5
C27 C29 H29C 109.5
H29A C29 H29B 109.5
H29A C29 H29C 109.5
H29B C29 H29C 109.5
C31 C30 C33 116.71(12)
N3 C30 C31 123.73(12)
N3 C30 C33 119.54(12)
C30 C31 H31 116.0
C32 C31 C30 128.05(13)
C32 C31 H31 116.0
C31 C32 C34 116.23(13)
N4 C32 C31 123.88(13)
N4 C32 C34 119.88(13)
C30 C33 H33A 109.5
C30 C33 H33B 109.5
C30 C33 H33C 109.5
H33A C33 H33B 109.5
H33A C33 H33C 109.5
H33B C33 H33C 109.5
C32 C34 H34A 109.5
C32 C34 H34B 109.5
C32 C34 H34C 109.5
H34A C34 H34B 109.5
H34A C34 H34C 109.5
H34B C34 H34C 109.5
C36 C35 C40 121.30(13)
C36 C35 N3 120.43(12)
C40 C35 N3 118.24(12)
C35 C36 C41 122.76(13)
C37 C36 C35 118.07(13)
C37 C36 C41 119.16(13)
C36 C37 H37 119.3
C38 C37 C36 121.44(14)
C38 C37 H37 119.3
C37 C38 H38 120.1
C37 C38 C39 119.74(14)
C39 C38 H38 120.1
C38 C39 H39 119.4
C38 C39 C40 121.23(14)
C40 C39 H39 119.4
C35 C40 C44 122.11(12)
C39 C40 C35 118.22(13)
C39 C40 C44 119.63(13)
C36 C41 H41 107.9
C36 C41 C42 110.78(12)
C36 C41 C43 111.76(13)
C42 C41 H41 107.9
C42 C41 C43 110.32(13)
C43 C41 H41 107.9
C41 C42 H42A 109.5
C41 C42 H42B 109.5
C41 C42 H42C 109.5
H42A C42 H42B 109.5
H42A C42 H42C 109.5
H42B C42 H42C 109.5
C41 C43 H43A 109.5
C41 C43 H43B 109.5
C41 C43 H43C 109.5
H43A C43 H43B 109.5
H43A C43 H43C 109.5
H43B C43 H43C 109.5
C40 C44 H44 108.0
C40 C44 C45 112.42(13)
C40 C44 C46 111.09(14)
C45 C44 H44 108.0
C45 C44 C46 109.30(13)
C46 C44 H44 108.0
C44 C45 H45A 109.5
C44 C45 H45B 109.5
C44 C45 H45C 109.5
H45A C45 H45B 109.5
H45A C45 H45C 109.5
H45B C45 H45C 109.5
C44 C46 H46A 109.5
C44 C46 H46B 109.5
C44 C46 H46C 109.5
H46A C46 H46B 109.5
H46A C46 H46C 109.5
H46B C46 H46C 109.5
C48 C47 C52 121.58(14)
C48 C47 N4 119.83(13)
C52 C47 N4 118.58(13)
C47 C48 C53 123.30(14)
C49 C48 C47 117.69(15)
C49 C48 C53 119.00(14)
C48 C49 H49 119.3
C50 C49 C48 121.44(15)
C50 C49 H49 119.3
C49 C50 H50 120.0
C49 C50 C51 120.04(16)
C51 C50 H50 120.0
C50 C51 H51 119.5
C50 C51 C52 121.08(16)
C52 C51 H51 119.5
C47 C52 C56 121.54(13)
C51 C52 C47 118.06(14)
C51 C52 C56 120.38(15)
C48 C53 H53 108.1
C48 C53 C54 112.07(13)
C48 C53 C55 111.60(14)
C54 C53 H53 108.1
C54 C53 C55 108.87(13)
C55 C53 H53 108.1
C53 C54 H54A 109.5
C53 C54 H54B 109.5
C53 C54 H54C 109.5
H54A C54 H54B 109.5
H54A C54 H54C 109.5
H54B C54 H54C 109.5
C53 C55 H55A 109.5
C53 C55 H55B 109.5
C53 C55 H55C 109.5
H55A C55 H55B 109.5
H55A C55 H55C 109.5
H55B C55 H55C 109.5
C52 C56 H56 107.3
C52 C56 C57 113.27(14)
C52 C56 C58 112.48(14)
C57 C56 H56 107.3
C57 C56 C58 108.94(14)
C58 C56 H56 107.3
C56 C57 H57A 109.5
C56 C57 H57B 109.5
C56 C57 H57C 109.5
H57A C57 H57B 109.5
H57A C57 H57C 109.5
H57B C57 H57C 109.5
C56 C58 H58A 109.5
C56 C58 H58B 109.5
C56 C58 H58C 109.5
H58A C58 H58B 109.5
H58A C58 H58C 109.5
H58B C58 H58C 109.5
C60A C59A C64A 118.93(14)
C60A C59A P7A 118.02(12)
C64A C59A P7A 123.04(11)
C59A C60A H60A 119.7
C61A C60A C59A 120.53(16)
C61A C60A H60A 119.7
C60A C61A H61A 120.0
C62A C61A C60A 120.09(16)
C62A C61A H61A 120.0
C61A C62A H62A 119.9
C61A C62A C63A 120.19(17)
C63A C62A H62A 119.9
C62A C63A H63A 120.1
C64A C63A C62A 119.84(16)
C64A C63A H63A 120.1
C59A C64A H64A 119.8
C63A C64A C59A 120.41(14)
C63A C64A H64A 119.8
C66A C65A P7A 115.12(11)
C70A C65A C66A 118.67(14)
C70A C65A P7A 126.04(12)
C65A C66A H66A 119.6
C67A C66A C65A 120.71(15)
C67A C66A H66A 119.6
C66A C67A H67A 120.0
C68A C67A C66A 120.04(16)
C68A C67A H67A 120.0
C67A C68A H68A 120.2
C69A C68A C67A 119.62(15)
C69A C68A H68A 120.2
C68A C69A H69A 119.6
C68A C69A C70A 120.82(16)
C70A C69A H69A 119.6
C65A C70A C69A 120.09(15)
C65A C70A H70A 120.0
C69A C70A H70A 120.0
P7A P4A P2 99.909(19)
P6 P4A P7A 107.58(2)
P6 P4A P2 105.757(19)
C59A P7A P4A 96.25(5)
C65A P7A C59A 98.64(7)
C65A P7A P4A 101.54(5)
C60B C59B P7B 117.8(13)
C64B C59B C60B 117.3(12)
C64B C59B P7B 124.1(12)
C59B C60B H60B 120.0
C61B C60B C59B 120.0(14)
C61B C60B H60B 120.0
C60B C61B H61B 119.6
C62B C61B C60B 120.8(16)
C62B C61B H61B 119.6
C61B C62B H62B 120.2
C61B C62B C63B 119.7(16)
C63B C62B H62B 120.2
C62B C63B H63B 120.5
C64B C63B C62B 119.0(14)
C64B C63B H63B 120.5
C59B C64B H64B 118.6
C63B C64B C59B 122.7(14)
C63B C64B H64B 118.6
C70B C65B C66B 117.8(12)
C70B C65B P7B 118.2(12)
C66B C65B P7B 123.5(13)
C65B C70B H70B 119.9
C65B C70B C69B 120.3(14)
C69B C70B H70B 119.9
C70B C69B H69B 120.2
C68B C69B C70B 119.7(14)
C68B C69B H69B 120.2
C69B C68B H68B 119.7
C67B C68B C69B 120.7(14)
C67B C68B H68B 119.7
C68B C67B H67B 120.2
C68B C67B C66B 119.6(14)
C66B C67B H67B 120.2
C65B C66B H66B 120.0
C67B C66B C65B 120.1(14)
C67B C66B H66B 120.0
P7B P4B P2 102.8(4)
P6 P4B P7B 110.7(4)
P6 P4B P2 99.3(3)
C59B P7B C65B 101.6(10)
C59B P7B P4B 98.5(7)
C65B P7B P4B 99.5(8)
N1 Ga1 N2 95.07(5)
N1 Ga1 P1 111.23(4)
N1 Ga1 P6 120.43(3)
N2 Ga1 P1 113.18(4)
N2 Ga1 P6 115.36(4)
P1 Ga1 P6 102.111(13)
Cl1 Ga2 P5 122.189(14)
N3 Ga2 Cl1 100.81(3)
N3 Ga2 N4 95.50(5)
N3 Ga2 P5 110.77(3)
N4 Ga2 Cl1 103.59(4)
N4 Ga2 P5 119.36(4)
C1 N1 C6 116.27(11)
C1 N1 Ga1 121.11(10)
C6 N1 Ga1 122.61(9)
C3 N2 C18 116.40(12)
C3 N2 Ga1 121.70(10)
C18 N2 Ga1 121.90(9)
C30 N3 C35 118.68(11)
C30 N3 Ga2 118.52(9)
C35 N3 Ga2 122.76(9)
C32 N4 C47 119.74(12)
C32 N4 Ga2 117.32(10)
C47 N4 Ga2 122.23(9)
P2 P1 Ga1 101.222(17)
P3 P1 Ga1 101.642(17)
P3 P1 P2 59.394(16)
P1 P2 P4A 112.16(2)
P1 P2 P4B 98.08(19)
P3 P2 P4A 96.923(19)
P3 P2 P4B 110.3(2)
P3 P2 P1 60.154(16)
P1 P3 P5 105.975(19)
P2 P3 P1 60.452(16)
P2 P3 P5 106.431(19)
P3 P5 Ga2 102.162(17)
P6 P5 Ga2 105.640(16)
P6 P5 P3 104.023(18)
P4A P6 Ga1 102.313(16)
P4A P6 P5 91.612(18)
P4B P6 Ga1 82.7(2)
P5 P6 P4B 112.9(2)
P5 P6 Ga1 92.538(15)
C80 C79 H79 120.0
C80 C79 C78 120.0
C78 C79 H79 120.0
C79 C80 H80 120.0
C79 C80 C81 120.0
C81 C80 H80 120.0
C80 C81 H81 120.0
C80 C81 C76 120.0
C76 C81 H81 120.0
C81 C76 H76 120.0
C81 C76 C77 120.0
C77 C76 H76 120.0
C76 C77 H77 120.0
C76 C77 C78 120.0
C78 C77 H77 120.0
C79 C78 H78 120.0
C77 C78 C79 120.0
C77 C78 H78 120.0
H71A C71 H71B 109.5
H71A C71 H71C 109.5
H71B C71 H71C 109.5
C72 C71 H71A 109.5
C72 C71 H71B 109.5
C72 C71 H71C 109.5
C71 C72 H72A 109.5
C71 C72 H72B 109.5
C71 C72 C73 110.9(6)
H72A C72 H72B 108.1
C73 C72 H72A 109.5
C73 C72 H72B 109.5
C72 C73 H73A 109.5
C72 C73 H73B 109.5
H73A C73 H73B 108.1
C74 C73 C72 110.9(6)
C74 C73 H73A 109.5
C74 C73 H73B 109.5
C73 C74 H74A 109.5
C73 C74 H74B 109.5
C73 C74 C75 110.9(6)
H74A C74 H74B 108.1
C75 C74 H74A 109.5
C75 C74 H74B 109.5
C74 C75 H75A 109.5
C74 C75 H75B 109.5
C74 C75 H75C 109.5
H75A C75 H75B 109.5
H75A C75 H75C 109.5
H75B C75 H75C 109.5

loop_
_geom_bond_atom_site_label_1
_geom_bond_atom_site_label_2
_geom_bond_distance
C1 C2 1.395(2)
C1 C4 1.510(2)
C1 N1 1.3368(18)
C2 H2 0.9300
C2 C3 1.395(2)
C3 C5 1.514(2)
C3 N2 1.3336(19)
C4 H4A 0.9600
C4 H4B 0.9600
C4 H4C 0.9600
C5 H5A 0.9600
C5 H5B 0.9600
C5 H5C 0.9600
C6 C7 1.411(2)
C6 C11 1.400(2)
C6 N1 1.4488(17)
C7 C8 1.393(2)
C7 C12 1.524(2)
C8 H8 0.9300
C8 C9 1.383(2)
C9 H9 0.9300
C9 C10 1.386(2)
C10 H10 0.9300
C10 C11 1.398(2)
C11 C15 1.524(2)
C12 H12 0.9800
C12 C13 1.524(2)
C12 C14 1.522(2)
C13 H13A 0.9600
C13 H13B 0.9600
C13 H13C 0.9600
C14 H14A 0.9600
C14 H14B 0.9600
C14 H14C 0.9600
C15 H15 0.9800
C15 C16 1.529(2)
C15 C17 1.539(2)
C16 H16A 0.9600
C16 H16B 0.9600
C16 H16C 0.9600
C17 H17A 0.9600
C17 H17B 0.9600
C17 H17C 0.9600
C18 C19 1.403(2)
C18 C23 1.404(2)
C18 N2 1.4462(18)
C19 C20 1.394(2)
C19 C24 1.517(2)
C20 H20 0.9300
C20 C21 1.379(3)
C21 H21 0.9300
C21 C22 1.377(3)
C22 H22 0.9300
C22 C23 1.398(2)
C23 C27 1.517(2)
C24 H24 0.9800
C24 C25 1.526(2)
C24 C26 1.532(3)
C25 H25A 0.9600
C25 H25B 0.9600
C25 H25C 0.9600
C26 H26A 0.9600
C26 H26B 0.9600
C26 H26C 0.9600
C27 H27 0.9800
C27 C28 1.526(3)
C27 C29 1.540(3)
C28 H28A 0.9600
C28 H28B 0.9600
C28 H28C 0.9600
C29 H29A 0.9600
C29 H29B 0.9600
C29 H29C 0.9600
C30 C31 1.399(2)
C30 C33 1.5117(18)
C30 N3 1.3315(18)
C31 H31 0.9300
C31 C32 1.399(2)
C32 C34 1.509(2)
C32 N4 1.3421(19)
C33 H33A 0.9600
C33 H33B 0.9600
C33 H33C 0.9600
C34 H34A 0.9600
C34 H34B 0.9600
C34 H34C 0.9600
C35 C36 1.405(2)
C35 C40 1.4080(19)
C35 N3 1.4456(17)
C36 C37 1.397(2)
C36 C41 1.521(2)
C37 H37 0.9300
C37 C38 1.382(2)
C38 H38 0.9300
C38 C39 1.385(2)
C39 H39 0.9300
C39 C40 1.395(2)
C40 C44 1.519(2)
C41 H41 0.9800
C41 C42 1.533(2)
C41 C43 1.537(2)
C42 H42A 0.9600
C42 H42B 0.9600
C42 H42C 0.9600
C43 H43A 0.9600
C43 H43B 0.9600
C43 H43C 0.9600
C44 H44 0.9800
C44 C45 1.521(2)
C44 C46 1.527(2)
C45 H45A 0.9600
C45 H45B 0.9600
C45 H45C 0.9600
C46 H46A 0.9600
C46 H46B 0.9600
C46 H46C 0.9600
C47 C48 1.405(2)
C47 C52 1.409(2)
C47 N4 1.4463(18)
C48 C49 1.400(2)
C48 C53 1.520(2)
C49 H49 0.9300
C49 C50 1.377(3)
C50 H50 0.9300
C50 C51 1.384(3)
C51 H51 0.9300
C51 C52 1.395(2)
C52 C56 1.523(2)
C53 H53 0.9800
C53 C54 1.527(2)
C53 C55 1.536(2)
C54 H54A 0.9600
C54 H54B 0.9600
C54 H54C 0.9600
C55 H55A 0.9600
C55 H55B 0.9600
C55 H55C 0.9600
C56 H56 0.9800
C56 C57 1.529(2)
C56 C58 1.529(2)
C57 H57A 0.9600
C57 H57B 0.9600
C57 H57C 0.9600
C58 H58A 0.9600
C58 H58B 0.9600
C58 H58C 0.9600
C59A C60A 1.394(2)
C59A C64A 1.401(2)
C59A P7A 1.8460(15)
C60A H60A 0.9300
C60A C61A 1.390(3)
C61A H61A 0.9300
C61A C62A 1.383(3)
C62A H62A 0.9300
C62A C63A 1.391(3)
C63A H63A 0.9300
C63A C64A 1.390(2)
C64A H64A 0.9300
C65A C66A 1.405(2)
C65A C70A 1.393(2)
C65A P7A 1.8436(15)
C66A H66A 0.9300
C66A C67A 1.389(2)
C67A H67A 0.9300
C67A C68A 1.390(3)
C68A H68A 0.9300
C68A C69A 1.380(3)
C69A H69A 0.9300
C69A C70A 1.397(2)
C70A H70A 0.9300
P4A P7A 2.2310(5)
P4A P2 2.2323(5)
P4A P6 2.1737(5)
C59B C60B 1.412(16)
C59B C64B 1.393(16)
C59B P7B 1.807(13)
C60B H60B 0.9300
C60B C61B 1.387(17)
C61B H61B 0.9300
C61B C62B 1.385(17)
C62B H62B 0.9300
C62B C63B 1.387(17)
C63B H63B 0.9300
C63B C64B 1.378(16)
C64B H64B 0.9300
C65B C70B 1.389(16)
C65B C66B 1.399(15)
C65B P7B 1.839(13)
C70B H70B 0.9300
C70B C69B 1.389(16)
C69B H69B 0.9300
C69B C68B 1.382(17)
C68B H68B 0.9300
C68B C67B 1.362(17)
C67B H67B 0.9300
C67B C66B 1.398(17)
C66B H66B 0.9300
P4B P7B 2.246(10)
P4B P2 2.386(9)
P4B P6 2.223(9)
Cl1 Ga2 2.2111(4)
Ga1 N1 1.9756(11)
Ga1 N2 1.9804(12)
Ga1 P1 2.3658(4)
Ga1 P6 2.3843(4)
Ga2 N3 1.9636(11)
Ga2 N4 1.9654(12)
Ga2 P5 2.3664(4)
P1 P2 2.2123(5)
P1 P3 2.2057(5)
P2 P3 2.1887(5)
P3 P5 2.2576(5)
P5 P6 2.1945(5)
C79 H79 0.9300
C79 C80 1.3900
C79 C78 1.3900
C80 H80 0.9300
C80 C81 1.3900
C81 H81 0.9300
C81 C76 1.3900
C76 H76 0.9300
C76 C77 1.3900
C77 H77 0.9300
C77 C78 1.3900
C78 H78 0.9300
C71 H71A 0.9600
C71 H71B 0.9600
C71 H71C 0.9600
C71 C72 1.557(5)
C72 H72A 0.9700
C72 H72B 0.9700
C72 C73 1.557(5)
C73 H73A 0.9700
C73 H73B 0.9700
C73 C74 1.557(5)
C74 H74A 0.9700
C74 H74B 0.9700
C74 C75 1.557(5)
C75 H75A 0.9600
C75 H75B 0.9600
C75 H75C 0.9600

loop_
_geom_torsion_atom_site_label_1
_geom_torsion_atom_site_label_2
_geom_torsion_atom_site_label_3
_geom_torsion_atom_site_label_4
_geom_torsion
C1 C2 C3 C5 -161.47(17)
C1 C2 C3 N2 15.1(3)
C2 C1 N1 C6 173.67(15)
C2 C1 N1 Ga1 -7.6(2)
C2 C3 N2 C18 -171.92(15)
C2 C3 N2 Ga1 7.3(2)
C4 C1 C2 C3 162.43(17)
C4 C1 N1 C6 -3.6(2)
C4 C1 N1 Ga1 175.13(11)
C5 C3 N2 C18 4.4(2)
C5 C3 N2 Ga1 -176.30(12)
C6 C7 C8 C9 0.6(2)
C6 C7 C12 C13 -152.28(14)
C6 C7 C12 C14 82.59(18)
C6 C11 C15 C16 115.90(16)
C6 C11 C15 C17 -122.38(16)
C7 C6 C11 C10 0.9(2)
C7 C6 C11 C15 -178.02(13)
C7 C6 N1 C1 -94.57(15)
C7 C6 N1 Ga1 86.71(14)
C7 C8 C9 C10 0.7(2)
C8 C7 C12 C13 28.7(2)
C8 C7 C12 C14 -96.47(18)
C8 C9 C10 C11 -1.3(2)
C9 C10 C11 C6 0.4(2)
C9 C10 C11 C15 179.44(14)
C10 C11 C15 C16 -63.05(18)
C10 C11 C15 C17 58.67(19)
C11 C6 C7 C8 -1.4(2)
C11 C6 C7 C12 179.47(13)
C11 C6 N1 C1 81.95(17)
C11 C6 N1 Ga1 -96.78(14)
C12 C7 C8 C9 179.68(14)
C18 C19 C20 C21 1.4(2)
C18 C19 C24 C25 133.60(15)
C18 C19 C24 C26 -102.52(18)
C18 C23 C27 C28 -120.84(16)
C18 C23 C27 C29 116.58(17)
C19 C18 C23 C22 -4.0(2)
C19 C18 C23 C27 175.69(15)
C19 C18 N2 C3 93.29(16)
C19 C18 N2 Ga1 -85.98(15)
C19 C20 C21 C22 -3.0(2)
C20 C19 C24 C25 -49.1(2)
C20 C19 C24 C26 74.8(2)
C20 C21 C22 C23 1.1(3)
C21 C22 C23 C18 2.4(2)
C21 C22 C23 C27 -177.35(16)
C22 C23 C27 C28 58.9(2)
C22 C23 C27 C29 -63.7(2)
C23 C18 C19 C20 2.2(2)
C23 C18 C19 C24 179.60(14)
C23 C18 N2 C3 -82.68(17)
C23 C18 N2 Ga1 98.05(14)
C24 C19 C20 C21 -176.08(15)
C30 C31 C32 C34 166.67(15)
C30 C31 C32 N4 -12.1(2)
C31 C30 N3 C35 -168.85(13)
C31 C30 N3 Ga2 13.46(18)
C31 C32 N4 C47 170.61(13)
C31 C32 N4 Ga2 -18.84(18)
C33 C30 C31 C32 -162.87(14)
C33 C30 N3 C35 9.35(19)
C33 C30 N3 Ga2 -168.35(10)
C34 C32 N4 C47 -8.1(2)
C34 C32 N4 Ga2 162.45(11)
C35 C36 C37 C38 0.1(2)
C35 C36 C41 C42 -115.98(15)
C35 C36 C41 C43 120.56(15)
C35 C40 C44 C45 123.89(15)
C35 C40 C44 C46 -113.27(16)
C36 C35 C40 C39 0.0(2)
C36 C35 C40 C44 177.65(13)
C36 C35 N3 C30 -92.45(16)
C36 C35 N3 Ga2 85.14(14)
C36 C37 C38 C39 0.4(2)
C37 C36 C41 C42 65.18(17)
C37 C36 C41 C43 -58.28(18)
C37 C38 C39 C40 -0.7(2)
C38 C39 C40 C35 0.5(2)
C38 C39 C40 C44 -177.24(14)
C39 C40 C44 C45 -58.46(18)
C39 C40 C44 C46 64.38(19)
C40 C35 C36 C37 -0.3(2)
C40 C35 C36 C41 -179.12(13)
C40 C35 N3 C30 85.84(16)
C40 C35 N3 Ga2 -96.58(13)
C41 C36 C37 C38 179.00(14)
C47 C48 C49 C50 1.7(2)
C47 C48 C53 C54 115.80(16)
C47 C48 C53 C55 -121.79(16)
C47 C52 C56 C57 -161.04(15)
C47 C52 C56 C58 74.88(19)
C48 C47 C52 C51 2.2(2)
C48 C47 C52 C56 -179.51(14)
C48 C47 N4 C32 83.34(17)
C48 C47 N4 Ga2 -86.74(15)
C48 C49 C50 C51 1.4(3)
C49 C48 C53 C54 -65.57(19)
C49 C48 C53 C55 56.84(19)
C49 C50 C51 C52 -2.8(3)
C50 C51 C52 C47 1.0(2)
C50 C51 C52 C56 -177.30(16)
C51 C52 C56 C57 17.2(2)
C51 C52 C56 C58 -106.91(18)
C52 C47 C48 C49 -3.5(2)
C52 C47 C48 C53 175.10(14)
C52 C47 N4 C32 -98.26(16)
C52 C47 N4 Ga2 91.66(14)
C53 C48 C49 C50 -177.00(16)
C59A C60A C61A C62A -0.5(4)
C60A C59A C64A C63A 0.8(2)
C60A C59A P7A C65A 136.73(12)
C60A C59A P7A P4A -120.55(11)
C60A C61A C62A C63A 0.6(7)
C61A C62A C63A C64A 0.0(7)
C62A C63A C64A C59A -0.6(4)
C64A C59A C60A C61A -0.2(2)
C64A C59A P7A C65A -42.00(13)
C64A C59A P7A P4A 60.72(12)
C65A C66A C67A C68A 1.6(3)
C66A C65A C70A C69A -2.1(2)
C66A C65A P7A C59A -76.01(12)
C66A C65A P7A P4A -174.26(11)
C66A C67A C68A C69A -2.1(3)
C67A C68A C69A C70A 0.5(3)
C68A C69A C70A C65A 1.7(3)
C70A C65A C66A C67A 0.5(2)
C70A C65A P7A C59A 108.75(14)
C70A C65A P7A P4A 10.51(14)
P7A C59A C60A C61A -178.98(16)
P7A C59A C64A C63A 179.48(11)
P7A C65A C66A C67A -175.08(14)
P7A C65A C70A C69A 172.95(13)
C59B C60B C61B C62B 5(16)
C60B C59B C64B C63B -2(5)
C60B C59B P7B C65B -108(3)
C60B C59B P7B P4B 151(2)
C60B C61B C62B C63B -8(17)
C61B C62B C63B C64B 6(10)
C62B C63B C64B C59B -1(6)
C64B C59B C60B C61B 0(9)
C64B C59B P7B C65B 83(3)
C64B C59B P7B P4B -18(3)
C65B C70B C69B C68B 5(7)
C70B C65B C66B C67B 15(5)
C70B C65B P7B C59B -22(3)
C70B C65B P7B P4B 78(2)
C70B C69B C68B C67B 4(7)
C69B C68B C67B C66B -3(7)
C68B C67B C66B C65B -7(6)
C66B C65B C70B C69B -14(5)
C66B C65B P7B C59B 166(3)
C66B C65B P7B P4B -94(3)
P7B C59B C60B C61B -169(8)
P7B C59B C64B C63B 167(3)
P7B C65B C70B C69B 173(3)
P7B C65B C66B C67B -173(3)
N1 C1 C2 C3 -15.0(3)
N1 C6 C7 C8 174.99(12)
N1 C6 C7 C12 -4.10(19)
N1 C6 C11 C10 -175.42(13)
N1 C6 C11 C15 5.6(2)
N2 C18 C19 C20 -173.69(13)
N2 C18 C19 C24 3.7(2)
N2 C18 C23 C22 171.81(13)
N2 C18 C23 C27 -8.5(2)
N3 C30 C31 C32 15.4(2)
N3 C35 C36 C37 177.97(12)
N3 C35 C36 C41 -0.9(2)
N3 C35 C40 C39 -178.31(12)
N3 C35 C40 C44 -0.63(19)
N4 C47 C48 C49 174.80(13)
N4 C47 C48 C53 -6.5(2)
N4 C47 C52 C51 -176.13(13)
N4 C47 C52 C56 2.1(2)
C79 C80 C81 C76 0.0
C80 C79 C78 C77 0.0
C80 C81 C76 C77 0.0
C81 C76 C77 C78 0.0
C76 C77 C78 C79 0.0
C78 C79 C80 C81 0.0
C71 C72 C73 C74 -176.8(9)
C72 C73 C74 C75 -178.6(8)

loop_
_exptl_oxdiff_crystal_face_indexfrac_h
_exptl_oxdiff_crystal_face_indexfrac_k
_exptl_oxdiff_crystal_face_indexfrac_l
_exptl_oxdiff_crystal_face_x
_exptl_oxdiff_crystal_face_y
_exptl_oxdiff_crystal_face_z
0.9993 -0.9993 0.0005 -0.0475 -0.1314 -0.0218
0.0008 4.9954 -2.9965 -0.3819 0.4112 -0.0615
0.0007 2.9990 4.9985 0.0354 0.2338 -0.4602
-0.0000 -0.0003 -0.9995 -0.0389 0.0019 0.0623
0.9993 -0.9991 0.9999 -0.0086 -0.1333 -0.0840
4.9977 3.9949 -5.9911 -0.9484 0.0842 -0.1822
0.9981 -8.9916 5.9942 0.6103 -0.7916 0.0018
-5.9969 -2.9956 5.9907 0.9959 0.0473 0.2040
-6.9953 2.9999 5.9921 0.7781 0.5842 -0.0224
3.9986 2.9994 8.0003 -0.2500 0.0268 -0.9327
0.9999 0.0033 12.9940 0.4053 -0.0750 -0.8807
